data_7003582
loop_
_publ_author_name
'Dai, Feng-Rong'
'Chen, Jing-Lin'
'Ye, Heng-Yun'
'Zhang, Li-Yi'
'Chen, Zhong-Ning'

_publ_section_title
;
 Syntheses, characterization and redox properties of oxo-centred
 triruthenium cluster dimers and trimers linked by ortho-metallated
 polypyridyl ligands
;
_journal_issue 11
_journal_name_full 'Dalton Transactions'
_journal_page_first 1492
_journal_page_last 1502
_journal_paper_doi 10.1039/b717315f
_journal_year 2008
_chemical_formula_sum 'C46 H42 Cl4 F6 N6 O11 P Ru3'
_chemical_formula_weight 1444.84
_chemical_name_systematic
;
?
;
_space_group_IT_number 2
_symmetry_cell_setting triclinic
_symmetry_space_group_name_Hall '-P 1'
_symmetry_space_group_name_H-M 'P -1'
_atom_sites_solution_hydrogens geom
_atom_sites_solution_primary direct
_atom_sites_solution_secondary difmap
_audit_creation_method SHELXL-97
_cell_angle_alpha 83.902(6)
_cell_angle_beta 78.696(6)
_cell_angle_gamma 87.115(8)
_cell_formula_units_Z 2
_cell_length_a 10.211(3)
_cell_length_b 16.784(5)
_cell_length_c 16.968(5)
_cell_measurement_temperature 293(2)
_cell_volume 2834.2(15)
_computing_cell_refinement 'Bruker XSCANS'
_computing_data_collection 'Bruker XSCANS'
_computing_data_reduction 'Bruker SHELXTL'
_computing_molecular_graphics 'Bruker SHELXTL'
_computing_publication_material 'Bruker SHELXTL'
_computing_structure_refinement 'SHELXL-97 (Sheldrick, 1997)'
_computing_structure_solution 'SHELXS-97 (Sheldrick, 1990)'
_diffrn_ambient_temperature 293(2)
_diffrn_measured_fraction_theta_full 0.985
_diffrn_measured_fraction_theta_max 0.985
_diffrn_measurement_device_type 'RIGAKU MERCURY CCD'
_diffrn_measurement_method '\w scans'
_diffrn_radiation_monochromator graphite
_diffrn_radiation_source 'fine-focus sealed tube'
_diffrn_radiation_type MoK\a
_diffrn_radiation_wavelength 0.71073
_diffrn_reflns_av_R_equivalents 0.0200
_diffrn_reflns_av_sigmaI/netI 0.0342
_diffrn_reflns_limit_h_max 13
_diffrn_reflns_limit_h_min -12
_diffrn_reflns_limit_k_max 17
_diffrn_reflns_limit_k_min -21
_diffrn_reflns_limit_l_max 22
_diffrn_reflns_limit_l_min -20
_diffrn_reflns_number 21942
_diffrn_reflns_theta_full 27.48
_diffrn_reflns_theta_max 27.48
_diffrn_reflns_theta_min 2.62
_exptl_absorpt_coefficient_mu 1.085
_exptl_absorpt_correction_T_max 1.0000
_exptl_absorpt_correction_T_min 0.7392
_exptl_absorpt_correction_type multi-scan
_exptl_crystal_colour Gray
_exptl_crystal_density_diffrn 1.693
_exptl_crystal_density_method 'not measured'
_exptl_crystal_description Prism
_exptl_crystal_F_000 1434
_exptl_crystal_size_max 0.5500
_exptl_crystal_size_mid 0.4000
_exptl_crystal_size_min 0.1500
_refine_diff_density_max 1.882
_refine_diff_density_min -1.172
_refine_diff_density_rms 0.103
_refine_ls_extinction_method none
_refine_ls_goodness_of_fit_ref 1.054
_refine_ls_hydrogen_treatment constr
_refine_ls_matrix_type full
_refine_ls_number_parameters 698
_refine_ls_number_reflns 12808
_refine_ls_number_restraints 3
_refine_ls_restrained_S_all 1.055
_refine_ls_R_factor_all 0.0631
_refine_ls_R_factor_gt 0.0518
_refine_ls_shift/su_max 0.004
_refine_ls_shift/su_mean 0.000
_refine_ls_structure_factor_coef Fsqd
_refine_ls_weighting_details 'calc w=1/[\s^2^(Fo^2^)+(0.0856P)^2^+2.9090P] where P=(Fo^2^+2Fc^2^)/3'
_refine_ls_weighting_scheme calc
_refine_ls_wR_factor_gt 0.1394
_refine_ls_wR_factor_ref 0.1488
_reflns_number_gt 10755
_reflns_number_total 12808
_reflns_threshold_expression >2sigma(I)
_cod_data_source_file b717315f.txt
_cod_data_source_block compound_4
_cod_depositor_comments
;
The following automatic conversions were performed:
'_symmetry_cell_setting' value 'Triclinic' changed to 'triclinic'
according to '/home/saulius/struct/CIF-dictionaries/cif_core.dic'
dictionary named 'cif_core.dic' version 2.4.1 from
2010-06-29.

'_exptl_absorpt_correction_type' value 'Multi-scan' changed
to 'multi-scan' according to
'/home/saulius/struct/CIF-dictionaries/cif_core.dic' dictionary named
'cif_core.dic' version 2.4.1 from 2010-06-29.

Automatic conversion script
Id: cif_fix_enum 1527 2010-12-29 10:47:43Z saulius 
;
_cod_original_cell_volume 2834.0(15)
_cod_original_sg_symbol_H-M P-1
_cod_database_code 7003582

loop_
_symmetry_equiv_pos_as_xyz
'x, y, z'
'-x, -y, -z'

loop_
_atom_site_label
_atom_site_type_symbol
_atom_site_fract_x
_atom_site_fract_y
_atom_site_fract_z
_atom_site_U_iso_or_equiv
_atom_site_adp_type
_atom_site_occupancy
_atom_site_symmetry_multiplicity
_atom_site_calc_flag
_atom_site_refinement_flags
_atom_site_disorder_assembly
_atom_site_disorder_group
Ru1 Ru 1.15847(3) 0.28204(2) 0.112917(19) 0.03631(10) Uani 1 1 d . . .
Ru2 Ru 1.33155(3) 0.232170(19) 0.252076(18) 0.03448(9) Uani 1 1 d . . .
Ru3 Ru 1.10507(3) 0.38324(2) 0.27850(2) 0.03946(10) Uani 1 1 d . . .
Cl1 Cl 0.4851(4) 0.48634(19) 0.12294(19) 0.1499(11) Uani 1 1 d . . .
Cl2 Cl 0.7438(3) 0.5074(2) 0.1632(2) 0.1621(13) Uani 1 1 d . . .
Cl3 Cl -0.3543(11) 0.2878(5) 0.4860(5) 0.384(6) Uani 1 1 d D . .
Cl4 Cl -0.6433(10) 0.2488(11) 0.6137(10) 0.43(2) Uani 0.30 1 d PD . .
Cl4' Cl -0.6025(6) 0.2325(4) 0.5335(4) 0.186(2) Uani 0.70 1 d PD . .
P1 P 0.6513(2) 0.25389(11) -0.22454(12) 0.0821(5) Uani 1 1 d . . .
F1 F 0.7120(7) 0.3168(3) -0.1819(4) 0.147(2) Uani 1 1 d . . .
F2 F 0.6172(14) 0.3204(4) -0.2864(6) 0.249(6) Uani 1 1 d . . .
F3 F 0.5931(10) 0.1897(4) -0.2629(5) 0.205(4) Uani 1 1 d . . .
F4 F 0.6927(11) 0.1891(4) -0.1649(6) 0.226(5) Uani 1 1 d . . .
F5 F 0.7692(12) 0.2447(9) -0.2821(8) 0.307(7) Uani 1 1 d . . .
F6 F 0.5213(7) 0.2718(8) -0.1720(9) 0.292(7) Uani 1 1 d . . .
O1 O 1.2010(2) 0.30257(16) 0.21400(16) 0.0351(6) Uani 1 1 d . . .
O2 O 1.1293(3) 0.4072(2) 0.0750(2) 0.0540(8) Uani 1 1 d . . .
O3 O 1.1157(4) 0.4699(2) 0.1868(2) 0.0541(8) Uani 1 1 d . . .
O4 O 1.0805(3) 0.3100(2) 0.38405(19) 0.0529(8) Uani 1 1 d . . .
O5 O 1.2013(3) 0.19729(19) 0.35686(17) 0.0451(7) Uani 1 1 d . . .
O6 O 1.3549(3) 0.2967(2) 0.05643(17) 0.0479(7) Uani 1 1 d . . .
O7 O 1.4756(3) 0.26243(19) 0.15310(17) 0.0433(7) Uani 1 1 d . . .
O8 O 1.4099(3) 0.3164(2) 0.31118(19) 0.0483(7) Uani 1 1 d . . .
O9 O 1.2725(3) 0.4244(2) 0.3047(2) 0.0538(8) Uani 1 1 d . . .
O10 O 0.9243(3) 0.3497(2) 0.2645(2) 0.0507(8) Uani 1 1 d . . .
O11 O 0.9610(3) 0.2721(2) 0.16166(19) 0.0488(7) Uani 1 1 d . . .
N1 N 1.0031(4) 0.4714(3) 0.3488(3) 0.0553(10) Uani 1 1 d . . .
N2 N 1.1108(4) 0.2635(2) -0.0001(2) 0.0474(8) Uani 1 1 d . . .
N3 N 2.2425(5) -0.0832(4) 0.8511(4) 0.0812(15) Uani 1 1 d . . .
N4 N 2.0912(5) 0.0764(3) 0.7376(3) 0.0652(12) Uani 1 1 d . . .
N5 N 1.4409(3) 0.1339(2) 0.2947(2) 0.0400(7) Uani 1 1 d . . .
N6 N 1.2750(3) 0.1464(2) 0.19465(19) 0.0358(7) Uani 1 1 d . . .
C1 C 1.8775(5) 0.0356(4) 0.5954(3) 0.0603(13) Uani 1 1 d . . .
C01 C 0.6157(11) 0.5477(6) 0.1131(7) 0.142(4) Uani 1 1 d . . .
H01A H 0.5829 0.5980 0.1343 0.171 Uiso 1 1 calc R . .
H01B H 0.6531 0.5594 0.0562 0.171 Uiso 1 1 calc R . .
C2 C 1.8066(5) 0.0450(4) 0.5465(3) 0.0640(14) Uani 1 1 d . . .
C02 C -0.4688(11) 0.2574(13) 0.5760(6) 0.241(8) Uiso 1 1 d D . .
C3 C 1.7259(5) 0.0546(4) 0.4898(3) 0.0616(13) Uani 1 1 d . . .
C4 C 1.6562(5) 0.0623(4) 0.4408(3) 0.0589(13) Uani 1 1 d . . .
C11 C 1.9635(5) 0.0222(3) 0.6520(3) 0.0517(11) Uani 1 1 d . . .
C12 C 2.0023(5) -0.0541(3) 0.6786(3) 0.0566(12) Uani 1 1 d . . .
H12A H 1.9730 -0.0981 0.6587 0.068 Uiso 1 1 calc R . .
C13 C 2.0838(5) -0.0655(3) 0.7342(3) 0.0520(11) Uani 1 1 d . . .
H13A H 2.1099 -0.1169 0.7526 0.062 Uiso 1 1 calc R . .
C14 C 2.1263(5) 0.0010(3) 0.7625(3) 0.0487(10) Uani 1 1 d . . .
C15 C 2.0101(6) 0.0870(4) 0.6840(3) 0.0672(14) Uani 1 1 d . . .
H15A H 1.9835 0.1389 0.6674 0.081 Uiso 1 1 calc R . .
C16 C 2.2147(5) -0.0092(3) 0.8233(3) 0.0527(11) Uani 1 1 d . . .
C17 C 2.2665(6) 0.0549(4) 0.8482(4) 0.0748(16) Uani 1 1 d . . .
H17A H 2.2458 0.1065 0.8272 0.090 Uiso 1 1 calc R . .
C18 C 2.3476(7) 0.0446(5) 0.9032(4) 0.088(2) Uani 1 1 d . . .
H18A H 2.3824 0.0883 0.9205 0.106 Uiso 1 1 calc R . .
C19 C 2.3766(7) -0.0312(5) 0.9320(4) 0.087(2) Uani 1 1 d . . .
H19A H 2.4323 -0.0409 0.9694 0.104 Uiso 1 1 calc R . .
C20 C 2.3229(8) -0.0921(5) 0.9053(5) 0.098(2) Uani 1 1 d . . .
H20A H 2.3430 -0.1440 0.9257 0.117 Uiso 1 1 calc R . .
C21 C 1.5745(4) 0.0626(3) 0.3816(3) 0.0512(11) Uani 1 1 d . . .
C22 C 1.5468(5) -0.0083(3) 0.3555(3) 0.0605(13) Uani 1 1 d . . .
H22A H 1.5834 -0.0563 0.3755 0.073 Uiso 1 1 calc R . .
C23 C 1.4646(5) -0.0086(3) 0.2996(3) 0.0554(11) Uani 1 1 d . . .
H23A H 1.4451 -0.0566 0.2821 0.066 Uiso 1 1 calc R . .
C24 C 1.4120(4) 0.0635(3) 0.2702(3) 0.0424(9) Uani 1 1 d . . .
C26 C 1.5194(4) 0.1330(3) 0.3496(3) 0.0461(10) Uani 1 1 d . . .
H26A H 1.5376 0.1813 0.3669 0.055 Uiso 1 1 calc R . .
C27 C 1.3210(4) 0.0703(3) 0.2128(3) 0.0414(9) Uani 1 1 d . . .
C28 C 1.2825(5) 0.0076(3) 0.1779(3) 0.0506(10) Uani 1 1 d . . .
H28A H 1.3119 -0.0446 0.1910 0.061 Uiso 1 1 calc R . .
C29 C 1.1584(5) 0.1006(3) 0.1026(3) 0.0482(10) Uani 1 1 d . . .
H29A H 1.1038 0.1104 0.0645 0.058 Uiso 1 1 calc R . .
C30 C 1.1989(5) 0.0237(3) 0.1226(3) 0.0533(11) Uani 1 1 d . . .
H30A H 1.1703 -0.0182 0.0990 0.064 Uiso 1 1 calc R . .
C31 C 1.1971(4) 0.1657(3) 0.1383(2) 0.0373(8) Uani 1 1 d . . .
C32 C 1.1231(4) 0.4681(3) 0.1113(3) 0.0495(10) Uani 1 1 d . . .
C33 C 1.1204(7) 0.5490(4) 0.0644(4) 0.0748(16) Uani 1 1 d . . .
H33A H 1.1254 0.5425 0.0083 0.112 Uiso 1 1 calc R . .
H33B H 1.1952 0.5788 0.0703 0.112 Uiso 1 1 calc R . .
H33C H 1.0388 0.5775 0.0845 0.112 Uiso 1 1 calc R . .
C34 C 1.1178(4) 0.2384(3) 0.4004(3) 0.0448(9) Uani 1 1 d . . .
C35 C 1.0566(7) 0.1997(4) 0.4824(3) 0.0732(17) Uani 1 1 d . . .
H35A H 1.0902 0.1454 0.4886 0.110 Uiso 1 1 calc R . .
H35B H 0.9612 0.2000 0.4878 0.110 Uiso 1 1 calc R . .
H35C H 1.0793 0.2289 0.5233 0.110 Uiso 1 1 calc R . .
C36 C 1.4608(4) 0.2875(3) 0.0826(3) 0.0432(9) Uani 1 1 d . . .
C37 C 1.5881(5) 0.3087(4) 0.0234(3) 0.0720(17) Uani 1 1 d . . .
H37A H 1.5674 0.3265 -0.0286 0.108 Uiso 1 1 calc R . .
H37B H 1.6472 0.2624 0.0190 0.108 Uiso 1 1 calc R . .
H37C H 1.6307 0.3508 0.0421 0.108 Uiso 1 1 calc R . .
C38 C 1.3794(4) 0.3877(3) 0.3187(3) 0.0469(10) Uani 1 1 d . . .
C39 C 1.4728(6) 0.4389(4) 0.3479(4) 0.0722(16) Uani 1 1 d . . .
H39A H 1.5505 0.4073 0.3570 0.108 Uiso 1 1 calc R . .
H39B H 1.4286 0.4590 0.3975 0.108 Uiso 1 1 calc R . .
H39C H 1.4991 0.4830 0.3080 0.108 Uiso 1 1 calc R . .
C40 C 0.8881(4) 0.3035(3) 0.2196(3) 0.0432(9) Uani 1 1 d . . .
C41 C 0.7435(5) 0.2840(4) 0.2361(4) 0.0690(16) Uani 1 1 d . . .
H41A H 0.6972 0.3107 0.2813 0.103 Uiso 1 1 calc R . .
H41B H 0.7344 0.2271 0.2482 0.103 Uiso 1 1 calc R . .
H41C H 0.7059 0.3016 0.1894 0.103 Uiso 1 1 calc R . .
C42 C 0.8962(6) 0.4540(4) 0.4050(4) 0.0785(18) Uani 1 1 d . . .
H42A H 0.8637 0.4025 0.4104 0.094 Uiso 1 1 calc R . .
C43 C 0.8303(8) 0.5084(5) 0.4562(5) 0.106(3) Uani 1 1 d . . .
H43A H 0.7558 0.4944 0.4954 0.127 Uiso 1 1 calc R . .
C44 C 0.8811(10) 0.5854(5) 0.4460(6) 0.118(3) Uani 1 1 d . . .
H44A H 0.8403 0.6237 0.4794 0.142 Uiso 1 1 calc R . .
C45 C 0.9902(8) 0.6050(5) 0.3876(5) 0.096(2) Uani 1 1 d . . .
H45A H 1.0231 0.6565 0.3793 0.116 Uiso 1 1 calc R . .
C46 C 1.0501(6) 0.5450(4) 0.3408(4) 0.0717(16) Uani 1 1 d . . .
H46A H 1.1266 0.5568 0.3023 0.086 Uiso 1 1 calc R . .
C47 C 0.9862(6) 0.2445(4) -0.0059(4) 0.0718(17) Uani 1 1 d . . .
H47A H 0.9218 0.2365 0.0411 0.086 Uiso 1 1 calc R . .
C48 C 0.9511(7) 0.2366(5) -0.0794(4) 0.086(2) Uani 1 1 d . . .
H48A H 0.8649 0.2230 -0.0820 0.103 Uiso 1 1 calc R . .
C49 C 1.0470(8) 0.2494(4) -0.1488(4) 0.083(2) Uani 1 1 d . . .
H49A H 1.0255 0.2461 -0.1992 0.099 Uiso 1 1 calc R . .
C50 C 1.1717(8) 0.2666(5) -0.1429(4) 0.092(2) Uani 1 1 d . . .
H50A H 1.2377 0.2747 -0.1890 0.111 Uiso 1 1 calc R . .
C51 C 1.2007(7) 0.2722(4) -0.0675(3) 0.0717(16) Uani 1 1 d . . .
H51A H 1.2880 0.2825 -0.0641 0.086 Uiso 1 1 calc R . .

loop_
_atom_site_aniso_label
_atom_site_aniso_U_11
_atom_site_aniso_U_22
_atom_site_aniso_U_33
_atom_site_aniso_U_23
_atom_site_aniso_U_13
_atom_site_aniso_U_12
Ru1 0.03337(16) 0.04146(19) 0.03539(17) -0.00683(13) -0.00838(12) -0.00013(13)
Ru2 0.03249(16) 0.03817(18) 0.03353(16) -0.00486(12) -0.00693(12) -0.00327(12)
Ru3 0.03705(17) 0.03963(19) 0.04217(19) -0.01117(14) -0.00463(13) -0.00239(13)
Cl1 0.190(3) 0.115(2) 0.138(2) 0.0089(17) -0.021(2) -0.037(2)
Cl2 0.130(2) 0.152(3) 0.176(3) 0.046(2) 0.002(2) 0.0071(19)
Cl3 0.585(15) 0.332(9) 0.276(7) 0.098(6) -0.204(9) -0.217(10)
Cl4 0.55(4) 0.48(4) 0.37(3) -0.32(3) -0.35(3) 0.40(4)
Cl4' 0.182(5) 0.225(6) 0.184(5) -0.087(4) -0.090(4) 0.056(4)
P1 0.0984(13) 0.0687(11) 0.0904(12) -0.0264(9) -0.0376(10) 0.0050(9)
F1 0.204(6) 0.102(4) 0.164(5) -0.028(4) -0.091(5) -0.035(4)
F2 0.461(18) 0.120(5) 0.238(9) 0.000(6) -0.252(12) -0.020(8)
F3 0.377(12) 0.091(4) 0.210(7) -0.020(4) -0.196(8) -0.050(5)
F4 0.402(13) 0.083(4) 0.262(9) 0.010(5) -0.249(10) -0.015(6)
F5 0.250(11) 0.352(17) 0.272(12) -0.121(12) 0.110(10) 0.016(11)
F6 0.101(5) 0.353(16) 0.415(18) -0.162(14) 0.039(7) -0.020(7)
O1 0.0308(12) 0.0386(15) 0.0358(13) -0.0048(11) -0.0051(10) -0.0044(11)
O2 0.064(2) 0.0464(19) 0.0532(19) -0.0028(15) -0.0182(16) 0.0057(15)
O3 0.067(2) 0.0422(18) 0.0528(19) -0.0062(14) -0.0093(16) 0.0000(15)
O4 0.060(2) 0.054(2) 0.0402(16) -0.0085(14) 0.0029(14) 0.0007(16)
O5 0.0475(16) 0.0464(17) 0.0385(15) -0.0040(13) -0.0005(12) -0.0032(13)
O6 0.0378(15) 0.065(2) 0.0385(15) -0.0003(14) -0.0029(12) -0.0031(14)
O7 0.0332(13) 0.0534(18) 0.0416(15) -0.0009(13) -0.0045(11) -0.0037(12)
O8 0.0461(16) 0.0516(19) 0.0528(18) -0.0142(14) -0.0174(14) -0.0035(14)
O9 0.0457(17) 0.0503(19) 0.069(2) -0.0191(16) -0.0112(15) -0.0078(14)
O10 0.0353(14) 0.059(2) 0.0591(19) -0.0223(16) -0.0046(13) -0.0009(14)
O11 0.0347(14) 0.062(2) 0.0523(18) -0.0177(15) -0.0077(13) -0.0028(14)
N1 0.054(2) 0.053(2) 0.058(2) -0.0184(19) -0.0047(19) 0.0035(19)
N2 0.053(2) 0.047(2) 0.046(2) -0.0100(16) -0.0176(16) 0.0039(17)
N3 0.075(3) 0.085(4) 0.092(4) -0.002(3) -0.044(3) 0.010(3)
N4 0.078(3) 0.058(3) 0.065(3) -0.002(2) -0.029(2) -0.008(2)
N5 0.0351(16) 0.046(2) 0.0369(17) -0.0019(14) -0.0032(13) -0.0018(14)
N6 0.0351(16) 0.0362(17) 0.0368(16) -0.0062(13) -0.0068(13) -0.0015(13)
C1 0.051(3) 0.079(4) 0.050(3) 0.005(2) -0.012(2) -0.006(2)
C01 0.160(10) 0.088(6) 0.154(9) 0.029(6) 0.004(8) 0.015(6)
C2 0.052(3) 0.086(4) 0.052(3) 0.008(3) -0.013(2) -0.004(3)
C3 0.049(3) 0.081(4) 0.051(3) 0.010(3) -0.009(2) -0.003(3)
C4 0.047(2) 0.082(4) 0.042(2) 0.011(2) -0.005(2) 0.003(2)
C11 0.046(2) 0.068(3) 0.042(2) -0.002(2) -0.0101(19) -0.010(2)
C12 0.056(3) 0.058(3) 0.059(3) -0.010(2) -0.015(2) -0.008(2)
C13 0.052(3) 0.048(3) 0.057(3) 0.000(2) -0.017(2) -0.002(2)
C14 0.048(2) 0.057(3) 0.041(2) -0.0052(19) -0.0059(18) -0.005(2)
C15 0.083(4) 0.064(4) 0.058(3) 0.003(3) -0.028(3) -0.008(3)
C16 0.043(2) 0.069(3) 0.046(2) -0.010(2) -0.0083(19) 0.003(2)
C17 0.082(4) 0.079(4) 0.073(4) -0.022(3) -0.030(3) 0.002(3)
C18 0.089(5) 0.113(6) 0.079(4) -0.037(4) -0.039(4) 0.002(4)
C19 0.069(4) 0.126(7) 0.074(4) -0.020(4) -0.033(3) 0.012(4)
C20 0.090(5) 0.114(6) 0.098(5) 0.000(5) -0.051(4) 0.023(4)
C21 0.037(2) 0.069(3) 0.043(2) 0.006(2) -0.0055(18) 0.003(2)
C22 0.056(3) 0.062(3) 0.058(3) 0.012(2) -0.010(2) 0.012(2)
C23 0.058(3) 0.047(3) 0.059(3) 0.000(2) -0.012(2) 0.004(2)
C24 0.038(2) 0.042(2) 0.044(2) 0.0022(17) -0.0032(17) 0.0003(17)
C26 0.040(2) 0.058(3) 0.040(2) 0.0003(19) -0.0090(17) -0.0013(19)
C27 0.038(2) 0.043(2) 0.041(2) -0.0050(17) -0.0031(16) 0.0001(17)
C28 0.055(3) 0.038(2) 0.058(3) -0.011(2) -0.007(2) 0.000(2)
C29 0.049(2) 0.053(3) 0.046(2) -0.015(2) -0.0106(19) -0.003(2)
C30 0.062(3) 0.044(3) 0.056(3) -0.018(2) -0.009(2) -0.011(2)
C31 0.0322(18) 0.046(2) 0.0336(18) -0.0091(16) -0.0036(14) -0.0028(16)
C32 0.044(2) 0.042(2) 0.062(3) 0.000(2) -0.011(2) -0.0042(19)
C33 0.096(4) 0.055(3) 0.070(4) 0.013(3) -0.017(3) -0.003(3)
C34 0.048(2) 0.047(3) 0.039(2) -0.0080(18) -0.0042(18) -0.0104(19)
C35 0.092(4) 0.070(4) 0.046(3) -0.002(2) 0.018(3) -0.013(3)
C36 0.037(2) 0.046(2) 0.044(2) -0.0027(18) -0.0027(17) 0.0010(17)
C37 0.045(3) 0.104(5) 0.058(3) 0.014(3) 0.001(2) -0.006(3)
C38 0.043(2) 0.055(3) 0.046(2) -0.015(2) -0.0082(18) -0.012(2)
C39 0.056(3) 0.074(4) 0.095(4) -0.035(3) -0.021(3) -0.014(3)
C40 0.036(2) 0.042(2) 0.050(2) -0.0018(18) -0.0078(17) -0.0005(17)
C41 0.037(2) 0.082(4) 0.091(4) -0.027(3) -0.008(2) -0.006(2)
C42 0.065(3) 0.076(4) 0.091(4) -0.033(3) 0.006(3) 0.004(3)
C43 0.095(5) 0.107(6) 0.107(6) -0.055(5) 0.020(4) 0.011(5)
C44 0.141(8) 0.089(6) 0.119(7) -0.061(5) 0.012(6) 0.019(5)
C45 0.108(6) 0.068(4) 0.117(6) -0.050(4) -0.015(5) 0.011(4)
C46 0.079(4) 0.053(3) 0.083(4) -0.027(3) -0.005(3) -0.002(3)
C47 0.054(3) 0.106(5) 0.064(3) -0.031(3) -0.025(3) 0.015(3)
C48 0.082(4) 0.116(6) 0.075(4) -0.044(4) -0.044(4) 0.031(4)
C49 0.119(6) 0.082(4) 0.062(4) -0.026(3) -0.050(4) 0.016(4)
C50 0.119(6) 0.119(6) 0.044(3) -0.017(3) -0.015(3) -0.038(5)
C51 0.083(4) 0.092(5) 0.044(3) -0.012(3) -0.011(3) -0.022(3)

loop_
_atom_type_symbol
_atom_type_description
_atom_type_scat_dispersion_real
_atom_type_scat_dispersion_imag
_atom_type_scat_source
C C 0.0033 0.0016 'International Tables Vol C Tables 4.2.6.8 and 6.1.1.4'
H H 0.0000 0.0000 'International Tables Vol C Tables 4.2.6.8 and 6.1.1.4'
N N 0.0061 0.0033 'International Tables Vol C Tables 4.2.6.8 and 6.1.1.4'
O O 0.0106 0.0060 'International Tables Vol C Tables 4.2.6.8 and 6.1.1.4'
F F 0.0171 0.0103 'International Tables Vol C Tables 4.2.6.8 and 6.1.1.4'
P P 0.1023 0.0942 'International Tables Vol C Tables 4.2.6.8 and 6.1.1.4'
Cl Cl 0.1484 0.1585 'International Tables Vol C Tables 4.2.6.8 and 6.1.1.4'
Ru Ru -1.2594 0.8363 'International Tables Vol C Tables 4.2.6.8 and 6.1.1.4'

loop_
_geom_angle_atom_site_label_1
_geom_angle_atom_site_label_2
_geom_angle_atom_site_label_3
_geom_angle
_geom_angle_site_symmetry_1
_geom_angle_site_symmetry_3
_geom_angle_publ_flag
O1 Ru1 C31 89.55(14) . . ?
O1 Ru1 O11 92.37(11) . . ?
C31 Ru1 O11 92.89(15) . . ?
O1 Ru1 O6 90.65(11) . . ?
C31 Ru1 O6 89.82(14) . . ?
O11 Ru1 O6 175.96(13) . . ?
O1 Ru1 N2 178.11(13) . . ?
C31 Ru1 N2 92.32(15) . . ?
O11 Ru1 N2 87.76(14) . . ?
O6 Ru1 N2 89.13(14) . . ?
O1 Ru1 O2 93.68(12) . . ?
C31 Ru1 O2 174.69(14) . . ?
O11 Ru1 O2 91.19(14) . . ?
O6 Ru1 O2 85.93(13) . . ?
N2 Ru1 O2 84.44(14) . . ?
O1 Ru2 N6 89.03(12) . . ?
O1 Ru2 O7 93.19(11) . . ?
N6 Ru2 O7 89.34(13) . . ?
O1 Ru2 O5 92.07(12) . . ?
N6 Ru2 O5 92.34(13) . . ?
O7 Ru2 O5 174.51(12) . . ?
O1 Ru2 N5 166.12(12) . . ?
N6 Ru2 N5 79.47(14) . . ?
O7 Ru2 N5 94.41(12) . . ?
O5 Ru2 N5 80.76(12) . . ?
O1 Ru2 O8 96.16(12) . . ?
N6 Ru2 O8 174.20(13) . . ?
O7 Ru2 O8 87.80(12) . . ?
O5 Ru2 O8 90.06(13) . . ?
N5 Ru2 O8 95.72(13) . . ?
O1 Ru3 O3 95.37(13) . . ?
O1 Ru3 O9 93.73(12) . . ?
O3 Ru3 O9 89.03(15) . . ?
O1 Ru3 O10 93.51(12) . . ?
O3 Ru3 O10 92.46(15) . . ?
O9 Ru3 O10 172.44(13) . . ?
O1 Ru3 O4 94.39(12) . . ?
O3 Ru3 O4 170.18(13) . . ?
O9 Ru3 O4 89.20(15) . . ?
O10 Ru3 O4 88.07(15) . . ?
O1 Ru3 N1 179.28(14) . . ?
O3 Ru3 N1 84.59(16) . . ?
O9 Ru3 N1 85.55(15) . . ?
O10 Ru3 N1 87.21(15) . . ?
O4 Ru3 N1 85.64(16) . . ?
Cl4' Cl4 C02 65.7(4) . . ?
Cl4 Cl4' C02 67.8(4) . . ?
F5 P1 F6 172.3(9) . . ?
F5 P1 F4 93.4(8) . . ?
F6 P1 F4 94.3(8) . . ?
F5 P1 F3 87.1(7) . . ?
F6 P1 F3 92.8(6) . . ?
F4 P1 F3 88.5(4) . . ?
F5 P1 F2 84.0(8) . . ?
F6 P1 F2 88.3(7) . . ?
F4 P1 F2 177.0(7) . . ?
F3 P1 F2 92.9(4) . . ?
F5 P1 F1 93.5(6) . . ?
F6 P1 F1 87.0(5) . . ?
F4 P1 F1 88.9(3) . . ?
F3 P1 F1 177.4(4) . . ?
F2 P1 F1 89.7(4) . . ?
Ru2 O1 Ru1 115.85(14) . . ?
Ru2 O1 Ru3 121.69(14) . . ?
Ru1 O1 Ru3 122.20(14) . . ?
C32 O2 Ru1 131.9(3) . . ?
C32 O3 Ru3 132.4(3) . . ?
C34 O4 Ru3 132.0(3) . . ?
C34 O5 Ru2 129.3(3) . . ?
C36 O6 Ru1 131.6(3) . . ?
C36 O7 Ru2 128.2(3) . . ?
C38 O8 Ru2 131.2(3) . . ?
C38 O9 Ru3 131.1(3) . . ?
C40 O10 Ru3 133.2(3) . . ?
C40 O11 Ru1 131.7(3) . . ?
C42 N1 C46 118.6(5) . . ?
C42 N1 Ru3 121.0(4) . . ?
C46 N1 Ru3 120.2(4) . . ?
C51 N2 C47 117.5(4) . . ?
C51 N2 Ru1 121.2(3) . . ?
C47 N2 Ru1 121.2(3) . . ?
C16 N3 C20 116.9(6) . . ?
C15 N4 C14 118.3(5) . . ?
C26 N5 C24 119.3(4) . . ?
C26 N5 Ru2 126.8(3) . . ?
C24 N5 Ru2 113.4(3) . . ?
C27 N6 C31 123.2(3) . . ?
C27 N6 Ru2 117.0(3) . . ?
C31 N6 Ru2 119.7(3) . . ?
C2 C1 C11 178.1(7) . . ?
Cl1 C01 Cl2 113.9(5) . . ?
C1 C2 C3 179.0(7) . . ?
Cl4' C02 Cl3 99.2(6) . . ?
Cl4' C02 Cl4 46.5(5) . . ?
Cl3 C02 Cl4 140.9(10) . . ?
C4 C3 C2 179.6(7) . . ?
C3 C4 C21 173.9(7) . . ?
C12 C11 C15 117.8(5) . . ?
C12 C11 C1 121.5(5) . . ?
C15 C11 C1 120.7(5) . . ?
C13 C12 C11 120.4(5) . . ?
C12 C13 C14 118.5(5) . . ?
N4 C14 C13 122.8(4) . . ?
N4 C14 C16 117.3(4) . . ?
C13 C14 C16 119.9(5) . . ?
N4 C15 C11 122.1(5) . . ?
N3 C16 C17 121.3(5) . . ?
N3 C16 C14 117.1(5) . . ?
C17 C16 C14 121.6(5) . . ?
C18 C17 C16 120.9(7) . . ?
C19 C18 C17 118.1(7) . . ?
C20 C19 C18 118.5(6) . . ?
N3 C20 C19 124.4(7) . . ?
C22 C21 C26 118.1(4) . . ?
C22 C21 C4 120.0(5) . . ?
C26 C21 C4 121.9(5) . . ?
C21 C22 C23 120.3(5) . . ?
C24 C23 C22 118.9(5) . . ?
N5 C24 C23 121.0(4) . . ?
N5 C24 C27 115.3(4) . . ?
C23 C24 C27 123.7(4) . . ?
N5 C26 C21 122.4(5) . . ?
N6 C27 C28 120.4(4) . . ?
N6 C27 C24 114.5(4) . . ?
C28 C27 C24 125.1(4) . . ?
C27 C28 C30 118.5(4) . . ?
C30 C29 C31 121.7(4) . . ?
C29 C30 C28 120.3(4) . . ?
N6 C31 C29 115.7(4) . . ?
N6 C31 Ru1 116.3(3) . . ?
C29 C31 Ru1 128.0(3) . . ?
O2 C32 O3 126.5(4) . . ?
O2 C32 C33 119.0(5) . . ?
O3 C32 C33 114.5(5) . . ?
O5 C34 O4 127.2(4) . . ?
O5 C34 C35 116.9(4) . . ?
O4 C34 C35 115.9(4) . . ?
O6 C36 O7 127.9(4) . . ?
O6 C36 C37 116.8(4) . . ?
O7 C36 C37 115.3(4) . . ?
O8 C38 O9 126.4(4) . . ?
O8 C38 C39 119.3(5) . . ?
O9 C38 C39 114.3(5) . . ?
O11 C40 O10 126.7(4) . . ?
O11 C40 C41 116.3(4) . . ?
O10 C40 C41 117.0(4) . . ?
N1 C42 C43 123.3(7) . . ?
C42 C43 C44 116.9(7) . . ?
C45 C44 C43 120.7(6) . . ?
C44 C45 C46 117.4(7) . . ?
N1 C46 C45 123.0(6) . . ?
N2 C47 C48 122.2(6) . . ?
C49 C48 C47 118.4(6) . . ?
C50 C49 C48 119.3(5) . . ?
C49 C50 C51 119.3(7) . . ?
N2 C51 C50 123.2(6) . . ?

loop_
_geom_bond_atom_site_label_1
_geom_bond_atom_site_label_2
_geom_bond_distance
_geom_bond_site_symmetry_2
_geom_bond_publ_flag
Ru1 O1 1.919(3) . ?
Ru1 C31 1.991(4) . ?
Ru1 O11 2.032(3) . ?
Ru1 O6 2.061(3) . ?
Ru1 N2 2.126(4) . ?
Ru1 O2 2.155(3) . ?
Ru2 O1 1.899(3) . ?
Ru2 N6 1.990(3) . ?
Ru2 O7 2.042(3) . ?
Ru2 O5 2.050(3) . ?
Ru2 N5 2.090(4) . ?
Ru2 O8 2.091(3) . ?
Ru3 O1 1.937(3) . ?
Ru3 O3 2.005(3) . ?
Ru3 O9 2.020(3) . ?
Ru3 O10 2.021(3) . ?
Ru3 O4 2.041(3) . ?
Ru3 N1 2.105(4) . ?
Cl1 C01 1.698(12) . ?
Cl2 C01 1.765(11) . ?
Cl3 C02 1.777(5) . ?
Cl4 Cl4' 1.395(15) . ?
Cl4 C02 1.779(5) . ?
Cl4' C02 1.751(5) . ?
P1 F5 1.407(8) . ?
P1 F6 1.482(8) . ?
P1 F4 1.508(6) . ?
P1 F3 1.518(5) . ?
P1 F2 1.524(7) . ?
P1 F1 1.558(5) . ?
O2 C32 1.240(6) . ?
O3 C32 1.272(6) . ?
O4 C34 1.261(6) . ?
O5 C34 1.246(5) . ?
O6 C36 1.243(5) . ?
O7 C36 1.261(5) . ?
O8 C38 1.236(6) . ?
O9 C38 1.276(6) . ?
O10 C40 1.259(5) . ?
O11 C40 1.258(5) . ?
N1 C42 1.323(7) . ?
N1 C46 1.331(7) . ?
N2 C51 1.318(7) . ?
N2 C47 1.351(7) . ?
N3 C16 1.318(7) . ?
N3 C20 1.340(8) . ?
N4 C15 1.338(7) . ?
N4 C14 1.344(7) . ?
N5 C26 1.343(5) . ?
N5 C24 1.356(6) . ?
N6 C27 1.363(5) . ?
N6 C31 1.364(5) . ?
C1 C2 1.196(7) . ?
C1 C11 1.418(7) . ?
C2 C3 1.378(7) . ?
C3 C4 1.189(7) . ?
C4 C21 1.425(7) . ?
C11 C12 1.377(7) . ?
C11 C15 1.409(8) . ?
C12 C13 1.368(7) . ?
C13 C14 1.382(7) . ?
C14 C16 1.489(6) . ?
C16 C17 1.364(8) . ?
C17 C18 1.357(8) . ?
C18 C19 1.354(11) . ?
C19 C20 1.343(11) . ?
C21 C22 1.374(8) . ?
C21 C26 1.386(7) . ?
C22 C23 1.385(7) . ?
C23 C24 1.385(6) . ?
C24 C27 1.465(6) . ?
C27 C28 1.370(6) . ?
C28 C30 1.386(7) . ?
C29 C30 1.365(7) . ?
C29 C31 1.412(6) . ?
C32 C33 1.502(7) . ?
C34 C35 1.503(6) . ?
C36 C37 1.512(6) . ?
C38 C39 1.500(6) . ?
C40 C41 1.494(6) . ?
C42 C43 1.385(9) . ?
C43 C44 1.398(12) . ?
C44 C45 1.366(12) . ?
C45 C46 1.391(8) . ?
C47 C48 1.385(8) . ?
C48 C49 1.381(10) . ?
C49 C50 1.345(10) . ?
C50 C51 1.382(8) . ?
